data_4307007
loop_
_publ_author_name
'Mei-Jin Li'
'Ben Wai-Kin Chu'
'Nianyong Zhu'
'Vivian Wing-Wah Yam'

_publ_section_title
;
Synthesis, Structure, Photophysics, Electrochemistry, and Ion-Binding
Studies of Ruthenium(II) 1,10-Phenanthroline Complexes Containing Thia-,
Selena-, and Aza-Crown Pendants
;
_journal_name_full 'Inorganic Chemistry'
_journal_page_first 720
_journal_page_last 733
_journal_paper_doi 10.1021/ic061507z
_journal_volume 46
_journal_year 2007
_chemical_formula_moiety 'C40 H30 Cl2 Ru1 Se1'
_chemical_formula_sum 'C44 H44 Cl2 N8 O12 Ru Se'
_chemical_formula_weight 1127.80
_chemical_name_systematic
;
 ?
;
_space_group_IT_number 96
_symmetry_cell_setting tetragonal
_symmetry_space_group_name_Hall 'P 4nw 2abw'
_symmetry_space_group_name_H-M 'P 43 21 2'
_atom_sites_solution_hydrogens geom
_atom_sites_solution_primary direct
_atom_sites_solution_secondary difmap
_audit_creation_method SHELXL-97
_cell_angle_alpha 90.00
_cell_angle_beta 90.00
_cell_angle_gamma 90.00
_cell_formula_units_Z 4
_cell_length_a 11.9770(17)
_cell_length_b 11.9770(17)
_cell_length_c 33.623(7)
_cell_measurement_reflns_used 0
_cell_measurement_temperature 253(2)
_cell_measurement_theta_max 0
_cell_measurement_theta_min 0
_cell_volume 4823.2(14)
_computing_molecular_graphics 'Ortep-3 for Windows (Farrugia, 1997)'
_computing_publication_material 'WinGX publication routines (Farrugia, 1999)'
_computing_structure_refinement 'SHELXL-97 (Sheldrick, 1997)'
_computing_structure_solution 'SHELXS-97 (Sheldrick, 1997)'
_diffrn_ambient_temperature 253(2)
_diffrn_measured_fraction_theta_full 0.731
_diffrn_measured_fraction_theta_max 0.731
_diffrn_radiation_monochromator graphite
_diffrn_radiation_source 'fine-focus sealed tube'
_diffrn_radiation_type MoK\a
_diffrn_radiation_wavelength 0.71073
_diffrn_reflns_av_R_equivalents 0.0723
_diffrn_reflns_av_sigmaI/netI 0.1567
_diffrn_reflns_limit_h_max 11
_diffrn_reflns_limit_h_min -11
_diffrn_reflns_limit_k_max 12
_diffrn_reflns_limit_k_min -11
_diffrn_reflns_limit_l_max 34
_diffrn_reflns_limit_l_min -34
_diffrn_reflns_number 11417
_diffrn_reflns_theta_full 23.88
_diffrn_reflns_theta_max 23.88
_diffrn_reflns_theta_min 1.80
_exptl_absorpt_coefficient_mu 1.259
_exptl_absorpt_correction_type none
_exptl_crystal_colour 'orange red'
_exptl_crystal_density_diffrn 1.553
_exptl_crystal_density_method 'not measured'
_exptl_crystal_description prism
_exptl_crystal_F_000 2288
_exptl_crystal_size_max 0.4
_exptl_crystal_size_mid 0.3
_exptl_crystal_size_min 0.15
_refine_diff_density_max 1.208
_refine_diff_density_min -0.476
_refine_diff_density_rms 0.116
_refine_ls_abs_structure_details 'Flack H D (1983), Acta Cryst. A39, 876-881'
_refine_ls_abs_structure_Flack 0.24(5)
_refine_ls_extinction_method none
_refine_ls_goodness_of_fit_ref 0.892
_refine_ls_hydrogen_treatment mixed
_refine_ls_matrix_type full
_refine_ls_number_parameters 163
_refine_ls_number_reflns 2544
_refine_ls_number_restraints 0
_refine_ls_restrained_S_all 0.892
_refine_ls_R_factor_all 0.1158
_refine_ls_R_factor_gt 0.0645
_refine_ls_shift/su_max 0.001
_refine_ls_shift/su_mean 0.000
_refine_ls_structure_factor_coef Fsqd
_refine_ls_weighting_details 'calc w=1/[\s^2^(Fo^2^)+(0.1047P)^2^+0.0000P] where P=(Fo^2^+2Fc^2^)/3'
_refine_ls_weighting_scheme calc
_refine_ls_wR_factor_gt 0.1669
_refine_ls_wR_factor_ref 0.1824
_reflns_number_gt 1321
_reflns_number_total 2544
_reflns_threshold_expression >2sigma(I)
_cod_data_source_file ic061507zsi20060810_123238.cif
_cod_data_source_block mar1270a
_cod_database_code 4307007

loop_
_symmetry_equiv_pos_as_xyz
'x, y, z'
'x+1/2, -y+1/2, -z+1/4'
'-x, -y, z+1/2'
'-x+1/2, y+1/2, -z+3/4'
'y, x, -z'
'y+1/2, -x+1/2, z+1/4'
'-y+1/2, x+1/2, z+3/4'
'-y, -x, -z+1/2'

loop_
_atom_site_label
_atom_site_type_symbol
_atom_site_fract_x
_atom_site_fract_y
_atom_site_fract_z
_atom_site_U_iso_or_equiv
_atom_site_adp_type
_atom_site_occupancy
_atom_site_symmetry_multiplicity
_atom_site_calc_flag
_atom_site_refinement_flags
_atom_site_disorder_assembly
_atom_site_disorder_group
Ru1 Ru 0.99682(8) 0.99682(8) 0.0000 0.0410(5) Uani 1 2 d S . .
Se1 Se 0.27985(13) 0.27985(13) 0.0000 0.1236(12) Uani 1 2 d S . .
O1 O 0.5807(7) 0.6562(7) 0.0375(3) 0.055(3) Uiso 1 1 d . . .
O2 O 0.4112(13) 0.5144(11) 0.0718(4) 0.137(5) Uiso 1 1 d . . .
N1 N 0.8756(7) 0.9322(8) 0.0371(3) 0.039(3) Uani 1 1 d . . .
N2 N 1.1222(8) 0.8901(8) 0.0153(3) 0.055(3) Uani 1 1 d . . .
N3 N 1.1187(8) 1.0439(8) -0.0393(3) 0.044(3) Uani 1 1 d . . .
C1 C 0.8134(9) 0.8461(9) 0.0191(3) 0.033(3) Uiso 1 1 d . . .
C2 C 0.7240(9) 0.7927(9) 0.0383(4) 0.040(3) Uiso 1 1 d . . .
C3 C 0.6941(11) 0.8343(10) 0.0760(4) 0.055(4) Uiso 1 1 d . . .
H3 H 0.6339 0.8032 0.0894 0.065 Uiso 1 1 calc R . .
C4 C 0.7536(11) 0.9214(11) 0.0933(4) 0.064(4) Uiso 1 1 d . . .
H4 H 0.7342 0.9499 0.1181 0.077 Uiso 1 1 calc R . .
C5 C 0.8426(11) 0.9636(11) 0.0721(4) 0.053(4) Uiso 1 1 d . . .
H5 H 0.8832 1.0205 0.0842 0.064 Uiso 1 1 calc R . .
C6 C 0.6695(10) 0.7021(9) 0.0172(3) 0.045(4) Uiso 1 1 d . . .
C7 C 0.6086(13) 0.5473(12) 0.0564(5) 0.085(5) Uiso 1 1 d . . .
H7A H 0.6108 0.4887 0.0365 0.102 Uiso 1 1 calc R . .
H7B H 0.6811 0.5514 0.0692 0.102 Uiso 1 1 calc R . .
C8 C 0.5214(14) 0.5233(14) 0.0860(6) 0.114(6) Uiso 1 1 d . . .
H8A H 0.5404 0.4539 0.0992 0.137 Uiso 1 1 calc R . .
H8B H 0.5232 0.5818 0.1060 0.137 Uiso 1 1 calc R . .
C9 C 0.3860(19) 0.4185(18) 0.0554(7) 0.155(8) Uiso 1 1 d . . .
H9A H 0.3757 0.3637 0.0764 0.186 Uiso 1 1 calc R . .
H9B H 0.4486 0.3943 0.0393 0.186 Uiso 1 1 calc R . .
C10 C 0.2864(16) 0.4200(16) 0.0307(6) 0.135(8) Uiso 1 1 d . . .
H10A H 0.2888 0.4834 0.0128 0.161 Uiso 1 1 calc R . .
H10B H 0.2205 0.4269 0.0473 0.161 Uiso 1 1 calc R . .
C11 C 1.1211(12) 0.8131(12) 0.0429(5) 0.065(5) Uiso 1 1 d . . .
H11 H 1.0541 0.8022 0.0563 0.078 Uiso 1 1 calc R . .
C12 C 1.2118(13) 0.7453(12) 0.0542(5) 0.089(5) Uiso 1 1 d . . .
H12 H 1.2073 0.6939 0.0749 0.107 Uiso 1 1 calc R . .
C13 C 1.3081(15) 0.7614(14) 0.0322(5) 0.101(6) Uiso 1 1 d . . .
H13 H 1.3715 0.7208 0.0388 0.121 Uiso 1 1 calc R . .
C14 C 1.3139(13) 0.8353(12) 0.0005(6) 0.089(5) Uiso 1 1 d . . .
H14 H 1.3783 0.8417 -0.0148 0.107 Uiso 1 1 calc R . .
C15 C 1.2165(12) 0.9019(10) -0.0079(4) 0.058(4) Uiso 1 1 d . . .
C16 C 1.2103(12) 0.9842(11) -0.0391(4) 0.054(4) Uiso 1 1 d . . .
C17 C 1.2951(14) 0.9997(14) -0.0680(5) 0.103(6) Uiso 1 1 d . . .
H17 H 1.3590 0.9557 -0.0688 0.123 Uiso 1 1 calc R . .
C18 C 1.2766(14) 1.0820(13) -0.0942(5) 0.082(5) Uiso 1 1 d . . .
H18 H 1.3326 1.0948 -0.1128 0.099 Uiso 1 1 calc R . .
C19 C 1.1893(12) 1.1462(12) -0.0965(5) 0.076(5) Uiso 1 1 d . . .
H19 H 1.1814 1.2015 -0.1157 0.092 Uiso 1 1 calc R . .
C20 C 1.1043(12) 1.1232(12) -0.0661(4) 0.065(4) Uiso 1 1 d . . .
H20 H 1.0391 1.1653 -0.0657 0.078 Uiso 1 1 calc R . .
N4 N 1.1946(14) 0.6419(14) -0.0561(5) 0.129(6) Uiso 1 1 d . . .
C21 C 1.1283(19) 0.5800(19) -0.0463(7) 0.127(7) Uiso 1 1 d . . .
C22 C 1.0420(18) 0.5124(17) -0.0295(7) 0.134(7) Uiso 1 1 d . . .
Cl1 Cl 0.9283(5) 0.5903(4) 0.1009(2) 0.117(2) Uani 1 1 d . . .
O3 O 1.0347(16) 0.5483(16) 0.1049(6) 0.212(8) Uiso 1 1 d . . .
O4 O 0.8406(19) 0.5347(19) 0.1225(7) 0.238(10) Uiso 1 1 d . . .
O5 O 0.9350(11) 0.7018(11) 0.1122(4) 0.128(4) Uiso 1 1 d . . .
O6 O 0.9009(12) 0.5769(11) 0.0603(5) 0.141(5) Uiso 1 1 d . . .

loop_
_atom_site_aniso_label
_atom_site_aniso_U_11
_atom_site_aniso_U_22
_atom_site_aniso_U_33
_atom_site_aniso_U_23
_atom_site_aniso_U_13
_atom_site_aniso_U_12
Ru1 0.0408(6) 0.0408(6) 0.0413(8) -0.0020(6) 0.0020(6) -0.0053(7)
Se1 0.1340(17) 0.1340(17) 0.103(2) -0.0328(19) 0.0328(19) -0.0900(19)
N1 0.038(7) 0.050(7) 0.028(7) -0.008(6) 0.014(5) 0.003(6)
N2 0.042(8) 0.054(8) 0.070(8) 0.009(7) -0.008(7) -0.006(5)
N3 0.047(7) 0.029(7) 0.055(8) -0.003(6) -0.006(6) -0.006(6)
Cl1 0.120(5) 0.072(3) 0.160(6) -0.017(3) -0.061(4) 0.007(3)

loop_
_atom_type_symbol
_atom_type_description
_atom_type_scat_dispersion_real
_atom_type_scat_dispersion_imag
_atom_type_scat_source
Ru Ru -1.2594 0.8363 'International Tables Vol C Tables 4.2.6.8 and 6.1.1.4'
Se Se -0.0929 2.2259 'International Tables Vol C Tables 4.2.6.8 and 6.1.1.4'
O O 0.0106 0.0060 'International Tables Vol C Tables 4.2.6.8 and 6.1.1.4'
N N 0.0061 0.0033 'International Tables Vol C Tables 4.2.6.8 and 6.1.1.4'
C C 0.0033 0.0016 'International Tables Vol C Tables 4.2.6.8 and 6.1.1.4'
Cl Cl 0.1484 0.1585 'International Tables Vol C Tables 4.2.6.8 and 6.1.1.4'
H H 0.0000 0.0000 'International Tables Vol C Tables 4.2.6.8 and 6.1.1.4'

loop_
_geom_angle_atom_site_label_1
_geom_angle_atom_site_label_2
_geom_angle_atom_site_label_3
_geom_angle
_geom_angle_site_symmetry_1
_geom_angle_site_symmetry_3
_geom_angle_publ_flag
N2 Ru1 N2 171.1(6) 5 . ?
N2 Ru1 N3 79.0(4) 5 5 ?
N2 Ru1 N3 94.7(4) . 5 ?
N2 Ru1 N3 94.7(4) 5 . ?
N2 Ru1 N3 79.0(4) . . ?
N3 Ru1 N3 91.3(5) 5 . ?
N2 Ru1 N1 89.3(4) 5 . ?
N2 Ru1 N1 97.5(4) . . ?
N3 Ru1 N1 94.1(3) 5 . ?
N3 Ru1 N1 173.8(4) . . ?
N2 Ru1 N1 97.5(4) 5 5 ?
N2 Ru1 N1 89.3(4) . 5 ?
N3 Ru1 N1 173.8(4) 5 5 ?
N3 Ru1 N1 94.1(3) . 5 ?
N1 Ru1 N1 80.7(5) . 5 ?
C10 Se1 C10 101.9(11) 5 . ?
C6 O1 C7 112.8(9) . . ?
C9 O2 C8 115.2(16) . . ?
C5 N1 C1 116.2(10) . . ?
C5 N1 Ru1 130.8(9) . . ?
C1 N1 Ru1 112.7(7) . . ?
C11 N2 C15 118.7(11) . . ?
C11 N2 Ru1 127.8(10) . . ?
C15 N2 Ru1 113.4(9) . . ?
C16 N3 C20 120.4(12) . . ?
C16 N3 Ru1 116.4(9) . . ?
C20 N3 Ru1 123.0(9) . . ?
C1 C1 C2 120.6(6) 5 . ?
C1 C1 N1 116.9(5) 5 . ?
C2 C1 N1 122.5(9) . . ?
C1 C2 C3 116.6(11) . . ?
C1 C2 C6 117.3(10) . . ?
C3 C2 C6 126.1(11) . . ?
C4 C3 C2 120.8(12) . . ?
C5 C4 C3 117.0(14) . . ?
N1 C5 C4 126.8(14) . . ?
C6 C6 O1 124.1(5) 5 . ?
C6 C6 C2 122.1(6) 5 . ?
O1 C6 C2 113.9(9) . . ?
C8 C7 O1 107.5(13) . . ?
O2 C8 C7 116.7(15) . . ?
O2 C9 C10 115(2) . . ?
C9 C10 Se1 108.8(15) . . ?
N2 C11 C12 126.2(14) . . ?
C13 C12 C11 114.7(15) . . ?
C12 C13 C14 122.8(17) . . ?
C13 C14 C15 117.5(16) . . ?
N2 C15 C14 119.8(14) . . ?
N2 C15 C16 116.0(12) . . ?
C14 C15 C16 124.2(15) . . ?
N3 C16 C17 121.7(14) . . ?
N3 C16 C15 114.8(13) . . ?
C17 C16 C15 123.5(15) . . ?
C18 C17 C16 115.3(16) . . ?
C19 C18 C17 127.5(18) . . ?
C18 C19 C20 113.8(16) . . ?
N3 C20 C19 121.3(14) . . ?
N4 C21 C22 172(2) . . ?
O3 Cl1 O5 105.7(10) . . ?
O3 Cl1 O6 105.6(12) . . ?
O5 Cl1 O6 112.7(9) . . ?
O3 Cl1 O4 117.1(13) . . ?
O5 Cl1 O4 110.4(12) . . ?
O6 Cl1 O4 105.3(11) . . ?

loop_
_geom_bond_atom_site_label_1
_geom_bond_atom_site_label_2
_geom_bond_distance
_geom_bond_site_symmetry_2
_geom_bond_publ_flag
Ru1 N2 2.038(10) 5 ?
Ru1 N2 2.038(10) . ?
Ru1 N3 2.047(10) 5 ?
Ru1 N3 2.047(10) . ?
Ru1 N1 2.065(9) . ?
Ru1 N1 2.065(9) 5 ?
Se1 C10 1.973(18) 5 ?
Se1 C10 1.973(18) . ?
O1 C6 1.377(12) . ?
O1 C7 1.489(15) . ?
O2 C9 1.309(19) . ?
O2 C8 1.408(18) . ?
N1 C5 1.298(15) . ?
N1 C1 1.409(12) . ?
N2 C11 1.309(15) . ?
N2 C15 1.378(15) . ?
N3 C16 1.309(15) . ?
N3 C20 1.322(15) . ?
C1 C1 1.396(19) 5 ?
C1 C2 1.405(14) . ?
C2 C3 1.408(16) . ?
C2 C6 1.452(14) . ?
C3 C4 1.391(16) . ?
C4 C5 1.378(17) . ?
C6 C6 1.28(2) 5 ?
C7 C8 1.471(19) . ?
C9 C10 1.45(2) . ?
C11 C12 1.408(18) . ?
C12 C13 1.385(19) . ?
C13 C14 1.39(2) . ?
C14 C15 1.441(19) . ?
C15 C16 1.442(16) . ?
C16 C17 1.419(18) . ?
C17 C18 1.339(19) . ?
C18 C19 1.300(17) . ?
C19 C20 1.469(18) . ?
N4 C21 1.14(2) . ?
C21 C22 1.43(3) . ?
Cl1 O3 1.377(18) . ?
Cl1 O5 1.391(13) . ?
Cl1 O6 1.410(16) . ?
Cl1 O4 1.44(2) . ?
